data_4110797
loop_
_publ_author_name
'Ying-Yeung Yeung'
'Xuri Gao'
'E. J. Corey'

_publ_section_title
;
 A General Process for the Haloamidation of Olefins. Scope and Mechanism
;
_journal_name_full 'Journal of the American Chemical Society'
_journal_page_first 9644
_journal_page_last 9645
_journal_paper_doi 10.1021/ja063675w
_journal_volume 128
_journal_year 2006
_chemical_formula_sum 'C7 H11 Br N2 O'
_chemical_formula_weight 219.09
_chemical_name_systematic
; 
 ? 
;
_space_group_IT_number 14
_symmetry_cell_setting monoclinic
_symmetry_space_group_name_Hall '-P 2yn'
_symmetry_space_group_name_H-M 'P 1 21/n 1'
_atom_sites_solution_hydrogens difmap
_atom_sites_solution_primary direct
_atom_sites_solution_secondary difmap
_audit_creation_method SHELXL-97
_cell_angle_alpha 90.00
_cell_angle_beta 101.268(3)
_cell_angle_gamma 90.00
_cell_formula_units_Z 4
_cell_length_a 7.1604(10)
_cell_length_b 10.2756(14)
_cell_length_c 11.7586(17)
_cell_measurement_reflns_used 976
_cell_measurement_temperature 193(2)
_cell_measurement_theta_max 27.70
_cell_measurement_theta_min 2.65
_cell_volume 848.5(2)
_computing_cell_refinement 'SMART (BRUKER, V5.625, 2001)'
_computing_data_collection 'ASTRO (BRUKER, V5.007, 1997)'
_computing_data_reduction 'SAINT (BRUKER, V6.22, 2001)'
_computing_molecular_graphics 'SHELXTL (BRUKER, 2000, V6.1)'
_computing_publication_material 'XCIF (Sheldrick and BRUKER, 1997, V5.1)'
_computing_structure_refinement 'SHELXL-97 (Sheldrick, 1997)'
_computing_structure_solution 'SHELXS-97 (Sheldrick, 1990)'
_diffrn_ambient_temperature 193(2)
_diffrn_detector_area_resol_mean 836.6
_diffrn_measured_fraction_theta_full 0.996
_diffrn_measured_fraction_theta_max 0.996
_diffrn_measurement_device_type 'Bruker CCD'
_diffrn_measurement_method '\w, 0.3 deg'
_diffrn_radiation_monochromator graphite
_diffrn_radiation_source 'normal-focus sealed tube'
_diffrn_radiation_type MoK\a
_diffrn_radiation_wavelength 0.71073
_diffrn_reflns_av_R_equivalents 0.0180
_diffrn_reflns_av_sigmaI/netI 0.0217
_diffrn_reflns_limit_h_max 8
_diffrn_reflns_limit_h_min -9
_diffrn_reflns_limit_k_max 13
_diffrn_reflns_limit_k_min -12
_diffrn_reflns_limit_l_max 12
_diffrn_reflns_limit_l_min -15
_diffrn_reflns_number 5897
_diffrn_reflns_theta_full 27.90
_diffrn_reflns_theta_max 27.90
_diffrn_reflns_theta_min 2.65
_diffrn_standards_decay_% 0
_diffrn_standards_interval_count 0
_diffrn_standards_number 0
_exptl_absorpt_coefficient_mu 4.789
_exptl_absorpt_correction_T_max 0.6459
_exptl_absorpt_correction_T_min 0.5972
_exptl_absorpt_correction_type empirical
_exptl_absorpt_process_details SADABS
_exptl_crystal_colour colorless
_exptl_crystal_density_diffrn 1.715
_exptl_crystal_description chunk
_exptl_crystal_F_000 440
_exptl_crystal_size_max 0.12
_exptl_crystal_size_mid 0.12
_exptl_crystal_size_min 0.10
_refine_diff_density_max 0.593
_refine_diff_density_min -0.373
_refine_diff_density_rms 0.063
_refine_ls_extinction_method none
_refine_ls_goodness_of_fit_ref 1.196
_refine_ls_hydrogen_treatment refall
_refine_ls_matrix_type full
_refine_ls_number_parameters 140
_refine_ls_number_reflns 2036
_refine_ls_number_restraints 0
_refine_ls_restrained_S_all 1.196
_refine_ls_R_factor_all 0.0330
_refine_ls_R_factor_gt 0.0267
_refine_ls_shift/su_max 0.002
_refine_ls_shift/su_mean 0.000
_refine_ls_structure_factor_coef Fsqd
_refine_ls_weighting_details 'calc w=1/[\s^2^(Fo^2^)+(0.0431P)^2^+0.0000P] where P=(Fo^2^+2Fc^2^)/3'
_refine_ls_weighting_scheme calc
_refine_ls_wR_factor_gt 0.0750
_refine_ls_wR_factor_ref 0.0778
_reflns_number_gt 1715
_reflns_number_total 2036
_reflns_threshold_expression >2sigma(I)
_cod_data_source_file ja063675wsi20060525_052820.cif
_cod_data_source_block ejc118t
_cod_database_code 4110797

loop_
_symmetry_equiv_pos_as_xyz
'x, y, z'
'-x+1/2, y+1/2, -z+1/2'
'-x, -y, -z'
'x-1/2, -y-1/2, z-1/2'

loop_
_atom_site_label
_atom_site_type_symbol
_atom_site_fract_x
_atom_site_fract_y
_atom_site_fract_z
_atom_site_U_iso_or_equiv
_atom_site_adp_type
_atom_site_occupancy
_atom_site_symmetry_multiplicity
_atom_site_calc_flag
Br1 Br 1.17411(3) 0.59267(3) 0.75539(2) 0.06433(13) Uani 1 1 d
O1 O 0.73934(16) 0.53480(11) 0.78640(9) 0.0331(2) Uani 1 1 d
O2 O 0.60320(19) 0.39586(10) 0.89331(12) 0.0370(3) Uani 1 1 d
N1 N 0.6500(2) 0.61250(12) 0.94310(12) 0.0308(3) Uani 1 1 d
H1 H 0.579(3) 0.6165(17) 0.9926(19) 0.038(5) Uiso 1 1 d
C1 C 0.6564(2) 0.50545(15) 0.87828(13) 0.0294(3) Uani 1 1 d
C2 C 0.8161(2) 0.66581(15) 0.80368(13) 0.0302(3) Uani 1 1 d
H2 H 0.807(2) 0.7083(17) 0.7299(15) 0.029(5) Uiso 1 1 d
C3 C 1.0223(2) 0.65703(18) 0.86555(14) 0.0367(4) Uani 1 1 d
H3 H 1.037(3) 0.5893(15) 0.9224(19) 0.030(5) Uiso 1 1 d
C4 C 1.0971(3) 0.78470(19) 0.92055(18) 0.0470(5) Uani 1 1 d
H4 H 1.228(3) 0.7749(18) 0.955(2) 0.048(5) Uiso 1 1 d
H5 H 1.092(3) 0.852(2) 0.8572(19) 0.053(6) Uiso 1 1 d
C5 C 0.9801(3) 0.81788(18) 1.01166(16) 0.0461(4) Uani 1 1 d
H7 H 1.035(3) 0.8918(18) 1.053(2) 0.045(6) Uiso 1 1 d
H6 H 0.989(3) 0.750(2) 1.068(2) 0.052(6) Uiso 1 1 d
C6 C 0.7742(3) 0.84101(16) 0.95504(16) 0.0393(4) Uani 1 1 d
H9 H 0.694(3) 0.858(2) 1.014(2) 0.059(6) Uiso 1 1 d
H8 H 0.765(3) 0.9145(18) 0.911(2) 0.043(6) Uiso 1 1 d
C7 C 0.6875(2) 0.72865(15) 0.87849(13) 0.0306(3) Uani 1 1 d
H10 H 0.571(3) 0.7559(15) 0.8288(16) 0.027(4) Uiso 1 1 d

loop_
_atom_site_aniso_label
_atom_site_aniso_U_11
_atom_site_aniso_U_22
_atom_site_aniso_U_33
_atom_site_aniso_U_23
_atom_site_aniso_U_13
_atom_site_aniso_U_12
Br1 0.03718(15) 0.1050(2) 0.05511(17) 0.00448(10) 0.01954(11) 0.00631(10)
O1 0.0350(6) 0.0384(6) 0.0270(5) -0.0045(4) 0.0091(4) -0.0065(5)
O2 0.0424(7) 0.0295(6) 0.0419(7) -0.0039(4) 0.0154(6) -0.0065(4)
N1 0.0371(7) 0.0299(7) 0.0287(7) -0.0020(5) 0.0141(6) -0.0072(5)
C1 0.0266(7) 0.0349(8) 0.0271(7) -0.0022(6) 0.0061(6) -0.0029(6)
C2 0.0302(8) 0.0374(8) 0.0228(7) 0.0043(6) 0.0043(6) -0.0070(6)
C3 0.0307(8) 0.0490(10) 0.0307(8) 0.0077(7) 0.0065(6) -0.0049(7)
C4 0.0366(10) 0.0521(11) 0.0464(10) 0.0137(9) -0.0064(8) -0.0168(8)
C5 0.0631(12) 0.0351(9) 0.0339(9) 0.0030(7) -0.0059(8) -0.0190(8)
C6 0.0563(11) 0.0276(8) 0.0335(8) 0.0012(7) 0.0075(8) -0.0096(7)
C7 0.0336(8) 0.0307(7) 0.0273(7) 0.0020(6) 0.0054(6) -0.0046(6)

loop_
_atom_type_symbol
_atom_type_description
_atom_type_scat_dispersion_real
_atom_type_scat_dispersion_imag
_atom_type_scat_source
C C 0.0033 0.0016 'International Tables Vol C Tables 4.2.6.8 and 6.1.1.4'
H H 0.0000 0.0000 'International Tables Vol C Tables 4.2.6.8 and 6.1.1.4'
N N 0.0061 0.0033 'International Tables Vol C Tables 4.2.6.8 and 6.1.1.4'
O O 0.0106 0.0060 'International Tables Vol C Tables 4.2.6.8 and 6.1.1.4'
Br Br -0.2901 2.4595 'International Tables Vol C Tables 4.2.6.8 and 6.1.1.4'

loop_
_geom_angle_atom_site_label_1
_geom_angle_atom_site_label_2
_geom_angle_atom_site_label_3
_geom_angle
C1 O1 C2 107.78(11)
C1 N1 C7 110.00(13)
C1 N1 H1 121.4(12)
C7 N1 H1 120.8(12)
O2 C1 N1 129.11(15)
O2 C1 O1 121.23(13)
N1 C1 O1 109.66(13)
O1 C2 C3 108.57(13)
O1 C2 C7 102.52(11)
C3 C2 C7 112.78(13)
O1 C2 H2 109.6(10)
C3 C2 H2 110.5(9)
C7 C2 H2 112.4(10)
C4 C3 C2 112.58(15)
C4 C3 Br1 112.26(11)
C2 C3 Br1 108.46(11)
C4 C3 H3 110.5(11)
C2 C3 H3 110.0(12)
Br1 C3 H3 102.5(12)
C3 C4 C5 107.28(14)
C3 C4 H4 109.1(12)
C5 C4 H4 111.1(13)
C3 C4 H5 108.4(12)
C5 C4 H5 114.9(12)
H4 C4 H5 105.9(17)
C6 C5 C4 110.40(15)
C6 C5 H7 111.7(14)
C4 C5 H7 108.5(15)
C6 C5 H6 110.3(14)
C4 C5 H6 110.8(13)
H7 C5 H6 105.1(19)
C5 C6 C7 113.04(15)
C5 C6 H9 111.6(14)
C7 C6 H9 108.7(14)
C5 C6 H8 109.6(14)
C7 C6 H8 108.7(14)
H9 C6 H8 105(2)
N1 C7 C6 113.96(13)
N1 C7 C2 98.37(12)
C6 C7 C2 115.95(14)
N1 C7 H10 109.1(10)
C6 C7 H10 110.1(10)
C2 C7 H10 108.7(10)

loop_
_geom_bond_atom_site_label_1
_geom_bond_atom_site_label_2
_geom_bond_distance
Br1 C3 1.9614(17)
O1 C1 1.3644(17)
O1 C2 1.453(2)
O2 C1 1.2127(19)
N1 C1 1.344(2)
N1 C7 1.4675(19)
N1 H1 0.85(2)
C2 C3 1.515(2)
C2 C7 1.535(2)
C2 H2 0.962(17)
C3 C4 1.514(3)
C3 H3 0.956(19)
C4 C5 1.522(3)
C4 H4 0.95(2)
C4 H5 1.01(2)
C5 C6 1.513(3)
C5 H7 0.95(2)
C5 H6 0.95(2)
C6 C7 1.520(2)
C6 H9 0.99(2)
C6 H8 0.91(2)
C7 H10 0.961(18)

loop_
_geom_hbond_atom_site_label_D
_geom_hbond_atom_site_label_H
_geom_hbond_atom_site_label_A
_geom_hbond_distance_DH
_geom_hbond_distance_HA
_geom_hbond_distance_DA
_geom_hbond_angle_DHA
_geom_hbond_site_symmetry_A
N1 H1 O2 0.85(2) 2.05(2) 2.8910(19) 173.3(17) 3_667

loop_
_geom_torsion_atom_site_label_1
_geom_torsion_atom_site_label_2
_geom_torsion_atom_site_label_3
_geom_torsion_atom_site_label_4
_geom_torsion
C7 N1 C1 O2 -166.61(16)
C7 N1 C1 O1 14.48(18)
C2 O1 C1 O2 -170.21(15)
C2 O1 C1 N1 8.80(17)
C1 O1 C2 C3 92.75(14)
C1 O1 C2 C7 -26.79(15)
O1 C2 C3 C4 -162.12(13)
C7 C2 C3 C4 -49.21(18)
O1 C2 C3 Br1 73.05(13)
C7 C2 C3 Br1 -174.04(10)
C2 C3 C4 C5 62.42(18)
Br1 C3 C4 C5 -174.85(12)
C3 C4 C5 C6 -64.27(19)
C4 C5 C6 C7 54.09(19)
C1 N1 C7 C6 -152.74(14)
C1 N1 C7 C2 -29.41(16)
C5 C6 C7 N1 72.46(19)
C5 C6 C7 C2 -40.7(2)
O1 C2 C7 N1 32.45(14)
C3 C2 C7 N1 -84.11(15)
O1 C2 C7 C6 154.33(13)
C3 C2 C7 C6 37.77(19)
